data_2244069
loop_
_publ_author_name
'Kornilova, Tatiana'
'Glebov, Viktor'
'Casta\~neda, Ra\'ul'
'Timofeeva, Tatiana V.'

_publ_section_title
;
 A new pseudopolymorph of berberine chloride: crystal structure and
 Hirshfeld surface analysis
;
_journal_coeditor_code YK2164
_journal_issue 5
_journal_name_full 'Acta Crystallographica Section E'
_journal_page_first
;
;
_journal_paper_doi 10.1107/S2056989022003309
_journal_volume 78
_journal_year 2022
_chemical_formula_iupac 'C20 H18 N O4 +, Cl -, C H4 O'
_chemical_formula_moiety 'C20 H18 N O4 +, Cl -, C H4 O'
_chemical_formula_sum 'C21 H22 Cl N O5'
_chemical_formula_weight 403.84
_chemical_name_systematic
'9,10-Dimethoxy-5,6-dihydro-2H-7\l^5^-[1,3]dioxolo[4,5-<i>g</i>]isoquinolino[3,2-<i>a</i>]isoquinolin-7-ylium chloride methanol monosolvate'
_space_group_crystal_system triclinic
_space_group_IT_number 2
_space_group_name_Hall '-P 1'
_space_group_name_H-M_alt 'P -1'
_atom_sites_solution_hydrogens mixed
_audit_creation_method
;
Olex2 1.3-alpha
(compiled 2020.11.12 svn.r5f609507 for OlexSys, GUI svn.r6272)
;
_cell_angle_alpha 93.359(8)
_cell_angle_beta 102.703(8)
_cell_angle_gamma 92.410(8)
_cell_formula_units_Z 2
_cell_length_a 7.332(2)
_cell_length_b 9.886(3)
_cell_length_c 13.270(4)
_cell_measurement_reflns_used 6433
_cell_measurement_temperature 100.15
_cell_measurement_theta_max 25.32
_cell_measurement_theta_min 2.51
_cell_volume 935.2(5)
_computing_cell_refinement
;
SAINT (Bruker, 2016)
;
_computing_data_collection
;
APEX2 (Bruker, 2016)
;
_computing_data_reduction
;
SAINT (Bruker, 2016)
;
_computing_molecular_graphics
;
<i>OLEX2</i> (Dolomanov <i>et al.</i>,  2009)
;
_computing_publication_material
;
<i>OLEX2</i> (Dolomanov <i>et al.</i>,  2009)
;
_computing_structure_refinement
;
<i>SHELXL2018/3</i> (Sheldrick, 2015b)
;
_computing_structure_solution
;
<i>SHELXT2014/5</i> (Sheldrick, 2015a)
;
_diffrn_ambient_temperature 100.15
_diffrn_measured_fraction_theta_full 0.996
_diffrn_measured_fraction_theta_max 0.990
_diffrn_measurement_device_type 'Bruker APEXII CCD'
_diffrn_measurement_method '\f and \w scans'
_diffrn_radiation_type MoK\a
_diffrn_radiation_wavelength 0.71073
_diffrn_reflns_av_R_equivalents 0.0397
_diffrn_reflns_av_unetI/netI 0.0298
_diffrn_reflns_limit_h_max 8
_diffrn_reflns_limit_h_min -8
_diffrn_reflns_limit_k_max 11
_diffrn_reflns_limit_k_min -11
_diffrn_reflns_limit_l_max 15
_diffrn_reflns_limit_l_min -15
_diffrn_reflns_number 14444
_diffrn_reflns_theta_full 25.242
_diffrn_reflns_theta_max 25.323
_diffrn_reflns_theta_min 1.577
_diffrn_standards_number 0
_exptl_absorpt_coefficient_mu 0.239
_exptl_absorpt_correction_T_max 0.7452
_exptl_absorpt_correction_T_min 0.6420
_exptl_absorpt_correction_type multi-scan
_exptl_absorpt_process_details
;
(SADABS; Bruker, 2016)
;
_exptl_crystal_colour yellow
_exptl_crystal_density_diffrn 1.434
_exptl_crystal_description needle
_exptl_crystal_F_000 424
_exptl_crystal_size_max 0.55
_exptl_crystal_size_mid 0.098
_exptl_crystal_size_min 0.078
_refine_diff_density_max 0.252
_refine_diff_density_min -0.203
_refine_ls_extinction_method none
_refine_ls_goodness_of_fit_ref 1.026
_refine_ls_hydrogen_treatment mixed
_refine_ls_matrix_type full
_refine_ls_number_parameters 260
_refine_ls_number_reflns 3376
_refine_ls_number_restraints 0
_refine_ls_restrained_S_all 1.026
_refine_ls_R_factor_all 0.0412
_refine_ls_R_factor_gt 0.0335
_refine_ls_shift/su_max 0.000
_refine_ls_shift/su_mean 0.000
_refine_ls_structure_factor_coef Fsqd
_refine_ls_weighting_details 'w=1/[\s^2^(Fo^2^)+(0.0478P)^2^+0.2603P] where P=(Fo^2^+2Fc^2^)/3'
_refine_ls_weighting_scheme calc
_refine_ls_wR_factor_gt 0.0893
_refine_ls_wR_factor_ref 0.0946
_reflns_number_gt 2867
_reflns_number_total 3376
_reflns_threshold_expression 'I > 2\s(I)'
_cod_data_source_file yk2164sup1.cif
_cod_data_source_block I
_cod_original_cell_volume 935.3(4)
_cod_database_code 2244069
_shelx_space_group_comment
;
The symmetry employed for this shelxl refinement is uniquely defined
by the following loop, which should always be used as a source of
symmetry information in preference to the above space-group names.
They are only intended as comments.
;
_shelx_estimated_absorpt_t_min 0.880
_shelx_estimated_absorpt_t_max 0.982

loop_
_space_group_symop_operation_xyz
'x, y, z'
'-x, -y, -z'

loop_
_atom_site_type_symbol
_atom_site_label
_atom_site_fract_x
_atom_site_fract_y
_atom_site_fract_z
_atom_site_U_iso_or_equiv
_atom_site_adp_type
_atom_site_calc_flag
_atom_site_occupancy
_atom_site_disorder_assembly
_atom_site_disorder_group
Cl Cl1 -0.04980(6) 0.79926(5) 0.29804(3) 0.04056(15) Uani d 1 . .
O O3 0.59675(15) 0.44604(11) 0.16673(8) 0.0296(3) Uani d 1 . .
O O2 0.84006(16) 0.65879(12) 0.92758(8) 0.0337(3) Uani d 1 . .
O O4 0.66750(17) 0.18213(12) 0.14990(9) 0.0368(3) Uani d 1 . .
O O1 0.81836(18) 0.89074(12) 0.92490(9) 0.0389(3) Uani d 1 . .
N N1 0.67296(16) 0.65364(12) 0.45335(9) 0.0214(3) Uani d 1 . .
O O5 0.3207(2) 0.74509(16) 0.23676(11) 0.0543(4) Uani d 1 . .
H H5A 0.217(3) 0.758(2) 0.2511(18) 0.059(7) Uiso d 1 . .
C C2 0.69666(19) 0.45102(15) 0.35149(11) 0.0219(3) Uani d 1 . .
C C7 0.76561(19) 0.38502(15) 0.44335(11) 0.0212(3) Uani d 1 . .
C C10 0.76096(19) 0.67708(15) 0.64377(11) 0.0219(3) Uani d 1 . .
C C9 0.74277(19) 0.59387(15) 0.54597(11) 0.0209(3) Uani d 1 . .
C C1 0.6537(2) 0.58739(15) 0.36132(11) 0.0225(3) Uani d 1 . .
H H1 0.609737 0.633529 0.300595 0.027 Uiso calc 1 . .
C C3 0.6685(2) 0.38017(16) 0.25342(12) 0.0240(3) Uani d 1 . .
C C15 0.7548(2) 0.81869(15) 0.64324(12) 0.0248(3) Uani d 1 . .
C C8 0.78951(19) 0.46096(15) 0.53918(11) 0.0217(3) Uani d 1 . .
H H8 0.839546 0.418854 0.601054 0.026 Uiso calc 1 . .
C C4 0.7038(2) 0.24385(16) 0.24690(12) 0.0268(3) Uani d 1 . .
C C13 0.7967(2) 0.83456(16) 0.82525(12) 0.0286(4) Uani d 1 . .
C C6 0.8054(2) 0.24662(15) 0.43410(12) 0.0240(3) Uani d 1 . .
H H6 0.853927 0.200822 0.494398 0.029 Uiso calc 1 . .
C C12 0.8071(2) 0.69476(16) 0.82650(12) 0.0262(3) Uani d 1 . .
C C11 0.7888(2) 0.61277(15) 0.73828(12) 0.0246(3) Uani d 1 . .
H H11 0.794358 0.517079 0.740006 0.030 Uiso calc 1 . .
C C16 0.7342(2) 0.88310(15) 0.54205(12) 0.0267(3) Uani d 1 . .
H H16A 0.859043 0.897425 0.526098 0.032 Uiso calc 1 . .
H H16B 0.680678 0.972788 0.547572 0.032 Uiso calc 1 . .
C C5 0.7741(2) 0.17823(16) 0.33812(12) 0.0267(3) Uani d 1 . .
H H5 0.800303 0.085098 0.332994 0.032 Uiso calc 1 . .
C C14 0.7722(2) 0.89967(16) 0.73571(13) 0.0303(4) Uani d 1 . .
H H14 0.767092 0.995548 0.735977 0.036 Uiso calc 1 . .
C C17 0.6085(2) 0.79463(15) 0.45553(12) 0.0256(3) Uani d 1 . .
H H17A 0.478548 0.792738 0.465500 0.031 Uiso calc 1 . .
H H17B 0.609059 0.833345 0.388459 0.031 Uiso calc 1 . .
C C18 0.7981(3) 0.77680(18) 0.98451(13) 0.0389(4) Uani d 1 . .
H H18A 0.885395 0.789163 1.053243 0.047 Uiso calc 1 . .
H H18B 0.668620 0.767261 0.994812 0.047 Uiso calc 1 . .
C C24 0.7346(3) 0.4840(2) 0.10979(13) 0.0397(4) Uani d 1 . .
H H24A 0.672386 0.519761 0.044460 0.060 Uiso calc 1 . .
H H24B 0.801969 0.404203 0.095175 0.060 Uiso calc 1 . .
H H24C 0.823412 0.553809 0.150948 0.060 Uiso calc 1 . .
C C20 0.6856(3) 0.03844(18) 0.13960(15) 0.0465(5) Uani d 1 . .
H H20A 0.656566 0.007410 0.066030 0.070 Uiso calc 1 . .
H H20B 0.598574 -0.007843 0.174415 0.070 Uiso calc 1 . .
H H20C 0.814203 0.017533 0.171297 0.070 Uiso calc 1 . .
C C19 0.2949(3) 0.7269(2) 0.12882(16) 0.0553(5) Uani d 1 . .
H H19A 0.254055 0.811053 0.097614 0.083 Uiso calc 1 . .
H H19B 0.199487 0.653443 0.102187 0.083 Uiso calc 1 . .
H H19C 0.413266 0.703462 0.111243 0.083 Uiso calc 1 . .

loop_
_atom_site_aniso_label
_atom_site_aniso_U_11
_atom_site_aniso_U_22
_atom_site_aniso_U_33
_atom_site_aniso_U_12
_atom_site_aniso_U_13
_atom_site_aniso_U_23
Cl1 0.0405(3) 0.0448(3) 0.0379(3) -0.00321(19) 0.01065(19) 0.01218(19)
O3 0.0315(6) 0.0354(6) 0.0231(6) 0.0089(5) 0.0065(5) 0.0056(5)
O2 0.0441(7) 0.0364(6) 0.0203(6) 0.0081(5) 0.0064(5) -0.0011(5)
O4 0.0496(7) 0.0327(6) 0.0251(6) 0.0103(5) 0.0024(5) -0.0069(5)
O1 0.0542(8) 0.0335(7) 0.0275(6) 0.0011(6) 0.0093(6) -0.0088(5)
N1 0.0221(6) 0.0208(6) 0.0229(7) 0.0019(5) 0.0077(5) 0.0035(5)
O5 0.0457(8) 0.0675(10) 0.0444(8) 0.0259(7) -0.0025(7) -0.0087(7)
C2 0.0179(7) 0.0248(8) 0.0244(8) 0.0002(6) 0.0076(6) 0.0018(6)
C7 0.0167(7) 0.0230(7) 0.0249(8) -0.0006(6) 0.0071(6) 0.0020(6)
C10 0.0187(7) 0.0227(8) 0.0247(8) -0.0011(6) 0.0067(6) 0.0000(6)
C9 0.0183(7) 0.0225(7) 0.0232(8) -0.0002(6) 0.0074(6) 0.0039(6)
C1 0.0209(7) 0.0258(8) 0.0226(8) 0.0016(6) 0.0081(6) 0.0043(6)
C3 0.0207(7) 0.0289(8) 0.0229(8) 0.0030(6) 0.0057(6) 0.0032(6)
C15 0.0232(8) 0.0230(8) 0.0288(8) 0.0003(6) 0.0080(6) 0.0011(6)
C8 0.0211(7) 0.0235(8) 0.0214(7) 0.0009(6) 0.0063(6) 0.0042(6)
C4 0.0254(8) 0.0302(8) 0.0244(8) 0.0030(6) 0.0055(6) -0.0032(7)
C13 0.0286(8) 0.0299(8) 0.0263(8) -0.0002(7) 0.0067(7) -0.0067(7)
C6 0.0224(7) 0.0242(8) 0.0264(8) 0.0024(6) 0.0066(6) 0.0042(6)
C12 0.0238(8) 0.0311(8) 0.0239(8) 0.0023(6) 0.0056(6) 0.0020(6)
C11 0.0260(8) 0.0222(8) 0.0262(8) 0.0017(6) 0.0074(6) -0.0003(6)
C16 0.0300(8) 0.0198(7) 0.0324(9) 0.0022(6) 0.0109(7) 0.0034(6)
C5 0.0260(8) 0.0231(8) 0.0312(8) 0.0029(6) 0.0072(7) -0.0006(6)
C14 0.0334(9) 0.0226(8) 0.0350(9) -0.0001(7) 0.0098(7) -0.0034(7)
C17 0.0288(8) 0.0215(8) 0.0285(8) 0.0066(6) 0.0091(7) 0.0054(6)
C18 0.0527(11) 0.0392(10) 0.0248(9) 0.0106(8) 0.0086(8) -0.0020(7)
C24 0.0444(10) 0.0493(11) 0.0287(9) 0.0044(8) 0.0136(8) 0.0092(8)
C20 0.0604(12) 0.0343(10) 0.0382(10) 0.0137(9) -0.0009(9) -0.0133(8)
C19 0.0539(13) 0.0633(14) 0.0491(12) 0.0147(11) 0.0112(10) 0.0001(10)

loop_
_atom_type_symbol
_atom_type_description
_atom_type_scat_dispersion_real
_atom_type_scat_dispersion_imag
_atom_type_scat_source
C C 0.0033 0.0016 'International Tables Vol C Tables 4.2.6.8 and 6.1.1.4'
H H 0.0000 0.0000 'International Tables Vol C Tables 4.2.6.8 and 6.1.1.4'
Cl Cl 0.1484 0.1585 'International Tables Vol C Tables 4.2.6.8 and 6.1.1.4'
N N 0.0061 0.0033 'International Tables Vol C Tables 4.2.6.8 and 6.1.1.4'
O O 0.0106 0.0060 'International Tables Vol C Tables 4.2.6.8 and 6.1.1.4'

loop_
_exptl_crystal_face_index_h
_exptl_crystal_face_index_k
_exptl_crystal_face_index_l
_exptl_crystal_face_perp_dist
0.00 1.00 -1.00 0.0390
0.00 -1.00 1.00 0.0260
-1.00 0.00 0.00 0.4440
1.00 0.00 0.00 0.6070
0.00 0.00 -1.00 0.0490
0.00 0.00 1.00 0.0350
0.00 -1.00 0.00 0.0190
0.00 1.00 1.00 0.0450

loop_
_geom_angle_atom_site_label_1
_geom_angle_atom_site_label_2
_geom_angle_atom_site_label_3
_geom_angle_site_symmetry_1
_geom_angle_site_symmetry_3
_geom_angle
_geom_angle_publ_flag
C3 O3 C24 . . 113.45(12) ?
C12 O2 C18 . . 104.11(12) ?
C4 O4 C20 . . 117.96(13) ?
C13 O1 C18 . . 104.21(12) ?
C9 N1 C17 . . 120.12(12) ?
C1 N1 C9 . . 122.41(12) ?
C1 N1 C17 . . 117.41(12) ?
C19 O5 H5A . . 108.6(16) ?
C1 C2 C7 . . 118.11(13) ?
C1 C2 C3 . . 121.13(14) ?
C3 C2 C7 . . 120.74(13) ?
C8 C7 C2 . . 118.12(13) ?
C8 C7 C6 . . 123.47(14) ?
C6 C7 C2 . . 118.41(13) ?
C15 C10 C9 . . 120.13(13) ?
C15 C10 C11 . . 120.57(13) ?
C11 C10 C9 . . 119.28(13) ?
N1 C9 C10 . . 117.99(13) ?
C8 C9 N1 . . 117.48(13) ?
C8 C9 C10 . . 124.53(13) ?
N1 C1 C2 . . 121.67(14) ?
N1 C1 H1 . . 119.2 ?
C2 C1 H1 . . 119.2 ?
O3 C3 C2 . . 119.09(13) ?
O3 C3 C4 . . 121.25(13) ?
C4 C3 C2 . . 119.55(14) ?
C10 C15 C16 . . 118.82(13) ?
C10 C15 C14 . . 120.94(14) ?
C14 C15 C16 . . 120.22(14) ?
C7 C8 H8 . . 118.9 ?
C9 C8 C7 . . 122.17(14) ?
C9 C8 H8 . . 118.9 ?
O4 C4 C3 . . 115.86(14) ?
O4 C4 C5 . . 124.33(14) ?
C3 C4 C5 . . 119.81(14) ?
O1 C13 C12 . . 109.63(14) ?
C14 C13 O1 . . 128.09(15) ?
C14 C13 C12 . . 122.27(14) ?
C7 C6 H6 . . 119.9 ?
C5 C6 C7 . . 120.19(14) ?
C5 C6 H6 . . 119.9 ?
O2 C12 C13 . . 109.29(13) ?
C11 C12 O2 . . 128.37(14) ?
C11 C12 C13 . . 122.33(14) ?
C10 C11 H11 . . 121.6 ?
C12 C11 C10 . . 116.81(14) ?
C12 C11 H11 . . 121.6 ?
C15 C16 H16A . . 109.5 ?
C15 C16 H16B . . 109.5 ?
C15 C16 C17 . . 110.85(12) ?
H16A C16 H16B . . 108.1 ?
C17 C16 H16A . . 109.5 ?
C17 C16 H16B . . 109.5 ?
C4 C5 H5 . . 119.4 ?
C6 C5 C4 . . 121.25(14) ?
C6 C5 H5 . . 119.4 ?
C15 C14 H14 . . 121.5 ?
C13 C14 C15 . . 117.05(15) ?
C13 C14 H14 . . 121.5 ?
N1 C17 C16 . . 110.76(12) ?
N1 C17 H17A . . 109.5 ?
N1 C17 H17B . . 109.5 ?
C16 C17 H17A . . 109.5 ?
C16 C17 H17B . . 109.5 ?
H17A C17 H17B . . 108.1 ?
O2 C18 O1 . . 107.08(13) ?
O2 C18 H18A . . 110.3 ?
O2 C18 H18B . . 110.3 ?
O1 C18 H18A . . 110.3 ?
O1 C18 H18B . . 110.3 ?
H18A C18 H18B . . 108.6 ?
O3 C24 H24A . . 109.5 ?
O3 C24 H24B . . 109.5 ?
O3 C24 H24C . . 109.5 ?
H24A C24 H24B . . 109.5 ?
H24A C24 H24C . . 109.5 ?
H24B C24 H24C . . 109.5 ?
O4 C20 H20A . . 109.5 ?
O4 C20 H20B . . 109.5 ?
O4 C20 H20C . . 109.5 ?
H20A C20 H20B . . 109.5 ?
H20A C20 H20C . . 109.5 ?
H20B C20 H20C . . 109.5 ?
O5 C19 H19A . . 109.5 ?
O5 C19 H19B . . 109.5 ?
O5 C19 H19C . . 109.5 ?
H19A C19 H19B . . 109.5 ?
H19A C19 H19C . . 109.5 ?
H19B C19 H19C . . 109.5 ?

loop_
_geom_bond_atom_site_label_1
_geom_bond_atom_site_label_2
_geom_bond_site_symmetry_2
_geom_bond_distance
_geom_bond_publ_flag
O3 C3 . 1.3692(18) ?
O3 C24 . 1.439(2) ?
O2 C12 . 1.3800(19) ?
O2 C18 . 1.434(2) ?
O4 C4 . 1.3577(19) ?
O4 C20 . 1.434(2) ?
O1 C13 . 1.3771(19) ?
O1 C18 . 1.435(2) ?
N1 C9 . 1.3985(19) ?
N1 C1 . 1.3277(19) ?
N1 C17 . 1.4913(18) ?
O5 H5A . 0.84(2) ?
O5 C19 . 1.403(2) ?
C2 C7 . 1.420(2) ?
C2 C1 . 1.402(2) ?
C2 C3 . 1.411(2) ?
C7 C8 . 1.411(2) ?
C7 C6 . 1.415(2) ?
C10 C9 . 1.473(2) ?
C10 C15 . 1.403(2) ?
C10 C11 . 1.418(2) ?
C9 C8 . 1.375(2) ?
C1 H1 . 0.9500 ?
C3 C4 . 1.384(2) ?
C15 C16 . 1.500(2) ?
C15 C14 . 1.404(2) ?
C8 H8 . 0.9500 ?
C4 C5 . 1.413(2) ?
C13 C12 . 1.388(2) ?
C13 C14 . 1.365(2) ?
C6 H6 . 0.9500 ?
C6 C5 . 1.375(2) ?
C12 C11 . 1.362(2) ?
C11 H11 . 0.9500 ?
C16 H16A . 0.9900 ?
C16 H16B . 0.9900 ?
C16 C17 . 1.511(2) ?
C5 H5 . 0.9500 ?
C14 H14 . 0.9500 ?
C17 H17A . 0.9900 ?
C17 H17B . 0.9900 ?
C18 H18A . 0.9900 ?
C18 H18B . 0.9900 ?
C24 H24A . 0.9800 ?
C24 H24B . 0.9800 ?
C24 H24C . 0.9800 ?
C20 H20A . 0.9800 ?
C20 H20B . 0.9800 ?
C20 H20C . 0.9800 ?
C19 H19A . 0.9800 ?
C19 H19B . 0.9800 ?
C19 H19C . 0.9800 ?

loop_
_geom_hbond_atom_site_label_D
_geom_hbond_atom_site_label_H
_geom_hbond_atom_site_label_A
_geom_hbond_site_symmetry_A
_geom_hbond_distance_DH
_geom_hbond_distance_HA
_geom_hbond_distance_DA
_geom_hbond_angle_DHA
_geom_hbond_publ_flag
O5 H5A Cl1 . 0.84(2) 2.23(2) 3.0613(18) 176(2) yes
. . . . . . . . .

loop_
_geom_torsion_atom_site_label_1
_geom_torsion_atom_site_label_2
_geom_torsion_atom_site_label_3
_geom_torsion_atom_site_label_4
_geom_torsion_site_symmetry_1
_geom_torsion_site_symmetry_2
_geom_torsion_site_symmetry_3
_geom_torsion_site_symmetry_4
_geom_torsion
_geom_torsion_publ_flag
O3 C3 C4 O4 . . . . 1.7(2) ?
O3 C3 C4 C5 . . . . -178.63(13) ?
O2 C12 C11 C10 . . . . -178.08(14) ?
O4 C4 C5 C6 . . . . -179.13(14) ?
O1 C13 C12 O2 . . . . -1.39(18) ?
O1 C13 C12 C11 . . . . 179.46(13) ?
O1 C13 C14 C15 . . . . 179.53(15) ?
N1 C9 C8 C7 . . . . -1.2(2) ?
C2 C7 C8 C9 . . . . 2.1(2) ?
C2 C7 C6 C5 . . . . -1.2(2) ?
C2 C3 C4 O4 . . . . 177.95(13) ?
C2 C3 C4 C5 . . . . -2.4(2) ?
C7 C2 C1 N1 . . . . -1.2(2) ?
C7 C2 C3 O3 . . . . 178.12(12) ?
C7 C2 C3 C4 . . . . 1.8(2) ?
C7 C6 C5 C4 . . . . 0.6(2) ?
C10 C9 C8 C7 . . . . 178.67(13) ?
C10 C15 C16 C17 . . . . 35.95(18) ?
C10 C15 C14 C13 . . . . 0.5(2) ?
C9 N1 C1 C2 . . . . 2.2(2) ?
C9 N1 C17 C16 . . . . 38.12(17) ?
C9 C10 C15 C16 . . . . -1.5(2) ?
C9 C10 C15 C14 . . . . -179.90(13) ?
C9 C10 C11 C12 . . . . 179.17(13) ?
C1 N1 C9 C10 . . . . 179.13(12) ?
C1 N1 C9 C8 . . . . -0.9(2) ?
C1 N1 C17 C16 . . . . -144.61(13) ?
C1 C2 C7 C8 . . . . -0.89(19) ?
C1 C2 C7 C6 . . . . 178.67(13) ?
C1 C2 C3 O3 . . . . -0.5(2) ?
C1 C2 C3 C4 . . . . -176.85(13) ?
C3 C2 C7 C8 . . . . -179.54(13) ?
C3 C2 C7 C6 . . . . 0.0(2) ?
C3 C2 C1 N1 . . . . 177.44(13) ?
C3 C4 C5 C6 . . . . 1.2(2) ?
C15 C10 C9 N1 . . . . -15.96(19) ?
C15 C10 C9 C8 . . . . 164.13(14) ?
C15 C10 C11 C12 . . . . 0.5(2) ?
C15 C16 C17 N1 . . . . -52.38(16) ?
C8 C7 C6 C5 . . . . 178.34(13) ?
C13 O1 C18 O2 . . . . 22.69(17) ?
C13 C12 C11 C10 . . . . 0.9(2) ?
C6 C7 C8 C9 . . . . -177.41(13) ?
C12 O2 C18 O1 . . . . -23.50(17) ?
C12 C13 C14 C15 . . . . 0.9(2) ?
C11 C10 C9 N1 . . . . 165.41(12) ?
C11 C10 C9 C8 . . . . -14.5(2) ?
C11 C10 C15 C16 . . . . 177.13(13) ?
C11 C10 C15 C14 . . . . -1.3(2) ?
C16 C15 C14 C13 . . . . -177.85(14) ?
C14 C15 C16 C17 . . . . -145.62(14) ?
C14 C13 C12 O2 . . . . 177.46(14) ?
C14 C13 C12 C11 . . . . -1.7(2) ?
C17 N1 C9 C10 . . . . -3.74(18) ?
C17 N1 C9 C8 . . . . 176.18(12) ?
C17 N1 C1 C2 . . . . -175.01(13) ?
C18 O2 C12 C13 . . . . 15.39(17) ?
C18 O2 C12 C11 . . . . -165.53(16) ?
C18 O1 C13 C12 . . . . -13.23(17) ?
C18 O1 C13 C14 . . . . 168.00(17) ?
C24 O3 C3 C2 . . . . 104.41(16) ?
C24 O3 C3 C4 . . . . -79.29(18) ?
C20 O4 C4 C3 . . . . -174.50(15) ?
C20 O4 C4 C5 . . . . 5.8(2) ?

_cod_database_fobs_code 2244069
